data_2206993
loop_
_publ_author_name
'Zhou, Bao-Han'
'Meng, Xiang-Gao'
'Yin, Guo-Dong'
'Wu, An-Xin'

_publ_section_title
;
 4-(Benzenesulfonyloxy)-2,2,6,6-tetramethylpiperidin-4-yl oxide
;
_journal_coeditor_code JH6014
_journal_issue 10
_journal_name_full 'Acta Crystallographica Section E'
_journal_page_first o3377
_journal_page_last o3379
_journal_paper_doi 10.1107/S1600536805028035
_journal_volume 61
_journal_year 2005
_chemical_formula_iupac 'C15 H22 N O4 S'
_chemical_formula_moiety 'C15 H22 N O4 S'
_chemical_formula_sum 'C15 H22 N O4 S'
_chemical_formula_weight 312.40
_chemical_name_systematic
;
4-(Benzenesulfonyloxy)-2,2,6,6-tetramethylpiperidin-4-yl oxide
;
_space_group_IT_number 61
_symmetry_cell_setting orthorhombic
_symmetry_space_group_name_Hall '-P 2ac 2ab'
_symmetry_space_group_name_H-M 'P b c a'
_atom_sites_solution_hydrogens geom
_atom_sites_solution_primary direct
_atom_sites_solution_secondary difmap
_audit_creation_method SHELXL-97
_cell_angle_alpha 90.00
_cell_angle_beta 90.00
_cell_angle_gamma 90.00
_cell_formula_units_Z 8
_cell_length_a 11.4827(9)
_cell_length_b 15.6864(13)
_cell_length_c 18.4671(14)
_cell_measurement_reflns_used 3922
_cell_measurement_temperature 273(2)
_cell_measurement_theta_max 22.38
_cell_measurement_theta_min 2.46
_cell_volume 3326.3(5)
_computing_cell_refinement 'SAINT (Bruker, 1999)'
_computing_data_collection 'SMART (Bruker, 1997)'
_computing_data_reduction SAINT
_computing_molecular_graphics 'SHELXTL (Bruker, 2001)'
_computing_publication_material SHELXTL
_computing_structure_refinement 'SHELXL97 (Sheldrick, 1997)'
_computing_structure_solution 'SHELXS97 (Sheldrick, 1997)'
_diffrn_ambient_temperature 273(2)
_diffrn_measured_fraction_theta_full 1.000
_diffrn_measured_fraction_theta_max 1.000
_diffrn_measurement_device_type 'Bruker SMART CCD area-detector'
_diffrn_measurement_method '\f and \w'
_diffrn_radiation_monochromator graphite
_diffrn_radiation_source 'fine-focus sealed tube'
_diffrn_radiation_type MoK\a
_diffrn_radiation_wavelength 0.71073
_diffrn_reflns_av_R_equivalents 0.0344
_diffrn_reflns_av_sigmaI/netI 0.0287
_diffrn_reflns_limit_h_max 14
_diffrn_reflns_limit_h_min -12
_diffrn_reflns_limit_k_max 19
_diffrn_reflns_limit_k_min -20
_diffrn_reflns_limit_l_max 19
_diffrn_reflns_limit_l_min -23
_diffrn_reflns_number 18434
_diffrn_reflns_theta_full 26.99
_diffrn_reflns_theta_max 26.99
_diffrn_reflns_theta_min 2.21
_exptl_absorpt_coefficient_mu 0.209
_exptl_absorpt_correction_T_max 0.9594
_exptl_absorpt_correction_T_min 0.9400
_exptl_absorpt_correction_type none
_exptl_crystal_colour yellow
_exptl_crystal_density_diffrn 1.248
_exptl_crystal_density_method 'not measured'
_exptl_crystal_description block
_exptl_crystal_F_000 1336
_exptl_crystal_size_max 0.30
_exptl_crystal_size_mid 0.30
_exptl_crystal_size_min 0.20
_refine_diff_density_max 0.286
_refine_diff_density_min -0.284
_refine_ls_extinction_method none
_refine_ls_goodness_of_fit_ref 1.061
_refine_ls_hydrogen_treatment constr
_refine_ls_matrix_type full
_refine_ls_number_parameters 194
_refine_ls_number_reflns 3629
_refine_ls_number_restraints 0
_refine_ls_restrained_S_all 1.061
_refine_ls_R_factor_all 0.0683
_refine_ls_R_factor_gt 0.0467
_refine_ls_shift/su_max 0.001
_refine_ls_shift/su_mean 0.000
_refine_ls_structure_factor_coef Fsqd
_refine_ls_weighting_details 'calc w = 1/[\s^2^(Fo^2^)+(0.0745P)^2^+0.3954P] where P = (Fo^2^+2Fc^2^)/3'
_refine_ls_weighting_scheme calc
_refine_ls_wR_factor_gt 0.1303
_refine_ls_wR_factor_ref 0.1455
_reflns_number_gt 2525
_reflns_number_total 3629
_reflns_threshold_expression I>2\s(I)
_cod_data_source_file jh6014.cif
_cod_data_source_block I
_cod_depositor_comments
;
The following automatic conversions were performed:
'_symmetry_cell_setting' value 'Orthorhombic' changed to 'orthorhombic'
according to '/home/saulius/struct/CIF-dictionaries/cif_core.dic'
dictionary named 'cif_core.dic' version 2.4.1 from 2010-06-29.

Automatic conversion script
Id: cif_fix_enum 1527 2010-12-29 10:47:43Z saulius 

The following automatic conversions were performed:

'_symmetry_cell_setting' value 'Orthorhombic' changed to
'orthorhombic' according to
/home/saulius/struct/CIF-dictionaries/cif_core.dic dictionary named
'cif_core.dic' version 2.4.1 from 2010-06-29.

Automatic conversion script
Id: cif_fix_values 1715 2011-07-08 13:25:40Z adriana 
;
_cod_database_code 2206993
_cod_database_fobs_code 2206993

loop_
_symmetry_equiv_pos_as_xyz
'x, y, z'
'-x+1/2, -y, z+1/2'
'-x, y+1/2, -z+1/2'
'x+1/2, -y+1/2, -z'
'-x, -y, -z'
'x-1/2, y, -z-1/2'
'x, -y-1/2, z-1/2'
'-x-1/2, y-1/2, z'

loop_
_atom_site_label
_atom_site_fract_x
_atom_site_fract_y
_atom_site_fract_z
_atom_site_U_iso_or_equiv
_atom_site_adp_type
_atom_site_calc_flag
_atom_site_refinement_flags
_atom_site_occupancy
_atom_site_type_symbol
C1 1.02844(19) 0.33670(14) 0.53261(12) 0.0665(6) Uani d . 1 C
H1 0.9591 0.3137 0.5154 0.080 Uiso calc R 1 H
C2 1.0313(3) 0.41762(17) 0.55983(15) 0.0884(8) Uani d . 1 C
H2 0.9632 0.4496 0.5619 0.106 Uiso calc R 1 H
C3 1.1340(4) 0.4520(2) 0.58415(16) 0.1036(10) Uani d . 1 C
H3 1.1355 0.5072 0.6025 0.124 Uiso calc R 1 H
C4 1.2338(3) 0.4052(2) 0.58137(16) 0.1004(9) Uani d . 1 C
H4 1.3033 0.4291 0.5973 0.120 Uiso calc R 1 H
C5 1.23332(19) 0.32346(16) 0.55544(12) 0.0718(6) Uani d . 1 C
H5 1.3014 0.2913 0.5543 0.086 Uiso calc R 1 H
C6 1.12949(14) 0.28984(13) 0.53097(10) 0.0519(5) Uani d . 1 C
C7 1.00910(15) 0.13201(11) 0.61446(10) 0.0508(4) Uani d . 1 C
H7 0.9469 0.1595 0.5866 0.061 Uiso calc R 1 H
C8 0.97895(19) 0.04081(13) 0.63038(11) 0.0642(5) Uani d . 1 C
H8A 1.0428 0.0147 0.6567 0.077 Uiso calc R 1 H
H8B 0.9699 0.0103 0.5850 0.077 Uiso calc R 1 H
C9 0.86755(18) 0.03165(13) 0.67459(11) 0.0634(5) Uani d . 1 C
C10 0.7597(2) 0.0459(2) 0.62763(15) 0.1012(9) Uani d . 1 C
H10A 0.6911 0.0415 0.6571 0.152 Uiso calc R 1 H
H10B 0.7571 0.0036 0.5901 0.152 Uiso calc R 1 H
H10C 0.7633 0.1016 0.6062 0.152 Uiso calc R 1 H
C11 0.8633(3) -0.05716(15) 0.70819(16) 0.1059(10) Uani d . 1 C
H11A 0.9245 -0.0627 0.7433 0.159 Uiso calc R 1 H
H11B 0.8734 -0.0993 0.6710 0.159 Uiso calc R 1 H
H11C 0.7893 -0.0654 0.7314 0.159 Uiso calc R 1 H
C12 0.92191(18) 0.18064(12) 0.73262(10) 0.0567(5) Uani d . 1 C
C13 0.8329(2) 0.24558(15) 0.70519(16) 0.0925(8) Uani d . 1 C
H13A 0.8096 0.2308 0.6569 0.139 Uiso calc R 1 H
H13B 0.8672 0.3014 0.7052 0.139 Uiso calc R 1 H
H13C 0.7659 0.2453 0.7363 0.139 Uiso calc R 1 H
C14 0.9582(3) 0.2023(2) 0.81001(13) 0.0993(9) Uani d . 1 C
H14A 0.8902 0.2070 0.8399 0.149 Uiso calc R 1 H
H14B 0.9996 0.2555 0.8103 0.149 Uiso calc R 1 H
H14C 1.0078 0.1581 0.8285 0.149 Uiso calc R 1 H
C15 1.02968(16) 0.17819(12) 0.68435(11) 0.0573(5) Uani d . 1 C
H15A 1.0539 0.2361 0.6739 0.069 Uiso calc R 1 H
H15B 1.0925 0.1504 0.7103 0.069 Uiso calc R 1 H
N1 0.86669(13) 0.09481(10) 0.73510(8) 0.0534(4) Uani d . 1 N
O1 1.23793(13) 0.16091(11) 0.47258(9) 0.0821(5) Uani d . 1 O
O2 1.02591(13) 0.17030(10) 0.45846(7) 0.0728(4) Uani d . 1 O
O3 1.11842(10) 0.13037(9) 0.57267(7) 0.0620(4) Uani d . 1 O
O4 0.78658(14) 0.08463(10) 0.78265(8) 0.0761(4) Uani d . 1 O
S1 1.12719(4) 0.18359(3) 0.50120(3) 0.05666(19) Uani d . 1 S

loop_
_atom_site_aniso_label
_atom_site_aniso_U_11
_atom_site_aniso_U_22
_atom_site_aniso_U_33
_atom_site_aniso_U_12
_atom_site_aniso_U_13
_atom_site_aniso_U_23
C1 0.0558(12) 0.0702(14) 0.0735(14) -0.0004(10) -0.0035(10) 0.0015(11)
C2 0.100(2) 0.0721(16) 0.0926(18) 0.0146(15) 0.0101(16) 0.0039(13)
C3 0.155(3) 0.0725(18) 0.0831(17) -0.0202(19) 0.0097(19) -0.0148(14)
C4 0.104(2) 0.104(2) 0.0931(19) -0.0421(18) -0.0178(17) -0.0127(17)
C5 0.0534(12) 0.0935(17) 0.0683(13) -0.0153(11) -0.0051(10) -0.0037(11)
C6 0.0447(10) 0.0672(12) 0.0439(9) -0.0074(8) 0.0039(8) 0.0024(9)
C7 0.0418(9) 0.0558(11) 0.0548(10) 0.0054(8) 0.0075(8) -0.0002(8)
C8 0.0805(14) 0.0537(12) 0.0584(11) -0.0013(10) 0.0158(10) -0.0102(9)
C9 0.0783(14) 0.0533(11) 0.0588(11) -0.0104(9) 0.0140(10) -0.0079(9)
C10 0.0766(16) 0.143(3) 0.0841(16) -0.0364(16) -0.0015(13) -0.0155(16)
C11 0.166(3) 0.0535(14) 0.0977(18) -0.0177(15) 0.0502(18) -0.0045(13)
C12 0.0598(11) 0.0496(11) 0.0607(12) 0.0051(9) 0.0084(10) -0.0096(8)
C13 0.0865(16) 0.0604(14) 0.131(2) 0.0291(12) 0.0397(16) 0.0192(14)
C14 0.115(2) 0.115(2) 0.0683(15) -0.0123(17) 0.0110(15) -0.0376(14)
C15 0.0497(10) 0.0573(11) 0.0649(12) -0.0009(8) 0.0024(9) -0.0088(9)
N1 0.0591(9) 0.0514(9) 0.0496(9) 0.0055(7) 0.0112(7) 0.0012(7)
O1 0.0637(10) 0.1015(12) 0.0813(11) 0.0043(8) 0.0285(8) -0.0141(9)
O2 0.0679(10) 0.0908(11) 0.0597(9) -0.0141(7) -0.0041(7) -0.0142(7)
O3 0.0489(7) 0.0706(9) 0.0664(8) 0.0109(6) 0.0123(6) 0.0044(7)
O4 0.0828(10) 0.0757(10) 0.0698(9) 0.0062(8) 0.0327(8) 0.0058(7)
S1 0.0480(3) 0.0716(4) 0.0504(3) -0.0032(2) 0.0097(2) -0.0073(2)

loop_
_atom_type_symbol
_atom_type_description
_atom_type_scat_dispersion_real
_atom_type_scat_dispersion_imag
_atom_type_scat_source
C C 0.0033 0.0016 'International Tables Vol C Tables 4.2.6.8 and 6.1.1.4'
H H 0.0000 0.0000 'International Tables Vol C Tables 4.2.6.8 and 6.1.1.4'
N N 0.0061 0.0033 'International Tables Vol C Tables 4.2.6.8 and 6.1.1.4'
O O 0.0106 0.0060 'International Tables Vol C Tables 4.2.6.8 and 6.1.1.4'
S S 0.1246 0.1234 'International Tables Vol C Tables 4.2.6.8 and 6.1.1.4'

loop_
_geom_angle_atom_site_label_1
_geom_angle_atom_site_label_2
_geom_angle_atom_site_label_3
_geom_angle
_geom_angle_publ_flag
C2 C1 C6 119.0(2) ?
C2 C1 H1 120.5 ?
C6 C1 H1 120.5 ?
C1 C2 C3 120.4(3) ?
C1 C2 H2 119.8 ?
C3 C2 H2 119.8 ?
C4 C3 C2 120.0(3) ?
C4 C3 H3 120.0 ?
C2 C3 H3 120.0 ?
C3 C4 C5 121.0(3) ?
C3 C4 H4 119.5 ?
C5 C4 H4 119.5 ?
C4 C5 C6 118.4(2) ?
C4 C5 H5 120.8 ?
C6 C5 H5 120.8 ?
C1 C6 C5 121.2(2) ?
C1 C6 S1 120.15(15) ?
C5 C6 S1 118.59(16) ?
O3 C7 C15 108.97(14) y
O3 C7 C8 106.40(14) ?
C15 C7 C8 109.17(16) ?
O3 C7 H7 110.7 ?
C15 C7 H7 110.7 ?
C8 C7 H7 110.7 ?
C7 C8 C9 112.86(16) ?
C7 C8 H8A 109.0 ?
C9 C8 H8A 109.0 ?
C7 C8 H8B 109.0 ?
C9 C8 H8B 109.0 ?
H8A C8 H8B 107.8 ?
N1 C9 C8 110.11(15) y
N1 C9 C11 107.53(17) ?
C8 C9 C11 109.32(18) ?
N1 C9 C10 108.80(18) ?
C8 C9 C10 111.23(18) ?
C11 C9 C10 109.8(2) ?
C9 C10 H10A 109.5 ?
C9 C10 H10B 109.5 ?
H10A C10 H10B 109.5 ?
C9 C10 H10C 109.5 ?
H10A C10 H10C 109.5 ?
H10B C10 H10C 109.5 ?
C9 C11 H11A 109.5 ?
C9 C11 H11B 109.5 ?
H11A C11 H11B 109.5 ?
C9 C11 H11C 109.5 ?
H11A C11 H11C 109.5 ?
H11B C11 H11C 109.5 ?
N1 C12 C15 109.92(14) y
N1 C12 C14 106.79(18) ?
C15 C12 C14 109.32(18) ?
N1 C12 C13 109.13(18) ?
C15 C12 C13 111.43(17) ?
C14 C12 C13 110.1(2) ?
C12 C13 H13A 109.5 ?
C12 C13 H13B 109.5 ?
H13A C13 H13B 109.5 ?
C12 C13 H13C 109.5 ?
H13A C13 H13C 109.5 ?
H13B C13 H13C 109.5 ?
C12 C14 H14A 109.5 ?
C12 C14 H14B 109.5 ?
H14A C14 H14B 109.5 ?
C12 C14 H14C 109.5 ?
H14A C14 H14C 109.5 ?
H14B C14 H14C 109.5 ?
C7 C15 C12 112.79(15) ?
C7 C15 H15A 109.0 ?
C12 C15 H15A 109.0 ?
C7 C15 H15B 109.0 ?
C12 C15 H15B 109.0 ?
H15A C15 H15B 107.8 ?
O4 N1 C12 116.06(15) y
O4 N1 C9 115.77(15) y
C12 N1 C9 125.03(14) y
C7 O3 S1 119.15(11) ?
O2 S1 O1 119.25(10) ?
O2 S1 O3 109.72(8) ?
O1 S1 O3 103.74(9) ?
O2 S1 C6 109.01(9) ?
O1 S1 C6 109.91(9) ?
O3 S1 C6 104.09(8) y

loop_
_geom_bond_atom_site_label_1
_geom_bond_atom_site_label_2
_geom_bond_distance
_geom_bond_publ_flag
C1 C2 1.366(3) y
C1 C6 1.374(3) y
C1 H1 0.9300 ?
C2 C3 1.372(4) y
C2 H2 0.9300 ?
C3 C4 1.361(4) ?
C3 H3 0.9300 ?
C4 C5 1.369(4) ?
C4 H4 0.9300 ?
C5 C6 1.380(3) ?
C5 H5 0.9300 ?
C6 S1 1.755(2) y
C7 O3 1.474(2) y
C7 C15 1.499(3) y
C7 C8 1.501(3) ?
C7 H7 0.9800 ?
C8 C9 1.524(3) ?
C8 H8A 0.9700 ?
C8 H8B 0.9700 ?
C9 N1 1.493(2) ?
C9 C11 1.526(3) ?
C9 C10 1.528(3) ?
C10 H10A 0.9600 ?
C10 H10B 0.9600 ?
C10 H10C 0.9600 ?
C11 H11A 0.9600 ?
C11 H11B 0.9600 ?
C11 H11C 0.9600 ?
C12 N1 1.489(3) y
C12 C15 1.526(3) y
C12 C14 1.527(3) y
C12 C13 1.530(3) y
C13 H13A 0.9600 ?
C13 H13B 0.9600 ?
C13 H13C 0.9600 ?
C14 H14A 0.9600 ?
C14 H14B 0.9600 ?
C14 H14C 0.9600 ?
C15 H15A 0.9700 ?
C15 H15B 0.9700 ?
N1 O4 1.2816(18) y
O1 S1 1.4224(15) y
O2 S1 1.4208(15) y
O3 S1 1.5649(15) y

loop_
_geom_hbond_atom_site_label_D
_geom_hbond_atom_site_label_H
_geom_hbond_atom_site_label_A
_geom_hbond_site_symmetry_A
_geom_hbond_distance_DH
_geom_hbond_distance_HA
_geom_hbond_distance_DA
_geom_hbond_angle_DHA
_geom_hbond_publ_flag
C1 H1 O1 4_456 0.93 2.58 3.337(3) 139 y
C15 H15B O4 6_657 0.97 2.46 3.351(2) 153 y
C1 H1 O2 . 0.93 2.60 2.948(3) 103 y
C7 H7 O2 . 0.98 2.54 2.949(2) 105 y

loop_
_geom_torsion_atom_site_label_1
_geom_torsion_atom_site_label_2
_geom_torsion_atom_site_label_3
_geom_torsion_atom_site_label_4
_geom_torsion
C6 C1 C2 C3 1.0(4)
C1 C2 C3 C4 -0.2(4)
C2 C3 C4 C5 -0.9(5)
C3 C4 C5 C6 1.1(4)
C2 C1 C6 C5 -0.8(3)
C2 C1 C6 S1 176.32(17)
C4 C5 C6 C1 -0.2(3)
C4 C5 C6 S1 -177.38(19)
O3 C7 C8 C9 179.29(16)
C15 C7 C8 C9 61.8(2)
C7 C8 C9 N1 -44.5(2)
C7 C8 C9 C11 -162.4(2)
C7 C8 C9 C10 76.2(2)
O3 C7 C15 C12 -178.12(14)
C8 C7 C15 C12 -62.3(2)
N1 C12 C15 C7 45.3(2)
C14 C12 C15 C7 162.21(19)
C13 C12 C15 C7 -75.8(2)
C15 C12 N1 O4 169.22(15)
C14 C12 N1 O4 50.7(2)
C13 C12 N1 O4 -68.3(2)
C15 C12 N1 C9 -31.7(2)
C14 C12 N1 C9 -150.2(2)
C13 C12 N1 C9 90.8(2)
C8 C9 N1 O4 -169.51(16)
C11 C9 N1 O4 -50.5(2)
C10 C9 N1 O4 68.4(2)
C8 C9 N1 C12 31.4(3)
C11 C9 N1 C12 150.4(2)
C10 C9 N1 C12 -90.8(2)
C15 C7 O3 S1 -111.29(15)
C8 C7 O3 S1 131.12(14)
C7 O3 S1 O2 -46.29(15)
C7 O3 S1 O1 -174.75(13)
C7 O3 S1 C6 70.24(14)
C1 C6 S1 O2 20.85(19)
C5 C6 S1 O2 -161.97(15)
C1 C6 S1 O1 153.26(16)
C5 C6 S1 O1 -29.6(2)
C1 C6 S1 O3 -96.18(17)
C5 C6 S1 O3 81.01(17)

loop_
_cod_related_entry_id
_cod_related_entry_database
_cod_related_entry_code
1 ChemSpider 9862932
